data_7029350
loop_
_publ_author_name
'da Silva, Fausthon F.'
'de Oliveira, Carlos A. F.'
'Falc\~ao, Eduardo H L'
'Chojnacki, Jaroslaw'
'Neves, Jorge L.'
'Alves, S.'

_publ_section_title
;
 New lanthanide-CB[6] coordination compounds: relationships between the
 crystal structure and luminescent properties.
;
_journal_issue 14
_journal_name_full 'Dalton transactions (Cambridge, England : 2003)'
_journal_page_first 5435
_journal_page_last 5442
_journal_paper_doi 10.1039/c3dt52687a
_journal_volume 43
_journal_year 2014
_chemical_formula_moiety 'C36 H60 N24 O24 Tb2 6+, 6(Cl -), 4(H2 O), O'
_chemical_formula_sum 'C36 H68 Cl6 N24 O29 Tb2'
_chemical_formula_weight 1831.68
_space_group_IT_number 14
_symmetry_cell_setting monoclinic
_symmetry_space_group_name_Hall '-P 2ybc'
_symmetry_space_group_name_H-M 'P 1 21/c 1'
_atom_sites_solution_hydrogens geom
_atom_sites_solution_primary direct
_atom_sites_solution_secondary difmap
_audit_conform_dict_location ftp://ftp.iucr.org/pub/cif_core.dic
_audit_conform_dict_name cif_core.dic
_audit_conform_dict_version 2.4
_audit_creation_date 2013-09-04T12:58:47-00:00
_audit_creation_method 'WinGX routine CIF_UPDATE'
_cell_angle_alpha 90
_cell_angle_beta 112.728(2)
_cell_angle_gamma 90
_cell_formula_units_Z 2
_cell_length_a 12.1719(2)
_cell_length_b 19.6814(2)
_cell_length_c 14.7268(2)
_cell_measurement_reflns_used 28968
_cell_measurement_temperature 293(2)
_cell_measurement_theta_max 30.2691
_cell_measurement_theta_min 2.5507
_cell_volume 3254.01(9)
_computing_cell_refinement
;
        CrysAlisPro, Agilent Technologies,
        Version 1.171.35.15 (release 03-08-2011 CrysAlis171 .NET)
        (compiled Aug  3 2011,13:03:54)
;
_computing_data_collection
;
        CrysAlisPro, Agilent Technologies,
        Version 1.171.35.15 (release 03-08-2011 CrysAlis171 .NET)
        (compiled Aug  3 2011,13:03:54)
;
_computing_data_reduction
;
        CrysAlisPro, Agilent Technologies,
        Version 1.171.35.15 (release 03-08-2011 CrysAlis171 .NET)
        (compiled Aug  3 2011,13:03:54)
;
_computing_molecular_graphics 'DIAMOND (Putz & Brandenburg, 2002)'
_computing_publication_material 'PLATON (Spek, 2003)'
_computing_structure_refinement 'SHELXL-97 (Sheldrick, 2008)'
_computing_structure_solution 'SUPERFLIP (Palatinus & Chapuis, 2007)'
_diffrn_ambient_temperature 293(2)
_diffrn_detector_area_resol_mean 8.1883
_diffrn_measured_fraction_theta_full 0.998
_diffrn_measured_fraction_theta_max 0.998
_diffrn_measurement_device_type 'Xcalibur, Sapphire2, large Be window'
_diffrn_measurement_method '\w scans'
_diffrn_orient_matrix_UB_11 -0.0222753
_diffrn_orient_matrix_UB_12 -0.0277861
_diffrn_orient_matrix_UB_13 -0.032658
_diffrn_orient_matrix_UB_21 0.0122963
_diffrn_orient_matrix_UB_22 0.0178177
_diffrn_orient_matrix_UB_23 -0.036877
_diffrn_orient_matrix_UB_31 0.0578359
_diffrn_orient_matrix_UB_32 -0.0144768
_diffrn_orient_matrix_UB_33 0.0173156
_diffrn_radiation_monochromator graphite
_diffrn_radiation_type MoK\a
_diffrn_radiation_wavelength 0.71073
_diffrn_reflns_av_R_equivalents 0.0337
_diffrn_reflns_av_unetI/netI 0.0184
_diffrn_reflns_limit_h_max 14
_diffrn_reflns_limit_h_min -14
_diffrn_reflns_limit_k_max 23
_diffrn_reflns_limit_k_min -23
_diffrn_reflns_limit_l_max 17
_diffrn_reflns_limit_l_min -17
_diffrn_reflns_number 39814
_diffrn_reflns_theta_full 25.04
_diffrn_reflns_theta_max 25.04
_diffrn_reflns_theta_min 2.56
_exptl_absorpt_coefficient_mu 2.504
_exptl_absorpt_correction_T_max 0.665
_exptl_absorpt_correction_T_min 0.549
_exptl_absorpt_correction_type analytical
_exptl_absorpt_process_details
;
        CrysAlisPro, Agilent Technologies,
        Version 1.171.35.15 (release 03-08-2011 CrysAlis171 .NET)
        (compiled Aug  3 2011,13:03:54)
Analytical numeric absorption correction using a multifaceted crystal
  model based on expressions derived by R.C. Clark & J.S. Reid.
        (Clark, R. C. & Reid, J. S. (1995). Acta Cryst. A51, 887-897)
;
_exptl_crystal_colour colourless
_exptl_crystal_density_diffrn 1.869
_exptl_crystal_density_method 'not measured'
_exptl_crystal_description block
_exptl_crystal_F_000 1832
_exptl_crystal_size_max 0.374
_exptl_crystal_size_mid 0.2756
_exptl_crystal_size_min 0.2388
_refine_diff_density_max 1.614
_refine_diff_density_min -0.565
_refine_diff_density_rms 0.094
_refine_ls_extinction_method none
_refine_ls_goodness_of_fit_ref 1.061
_refine_ls_hydrogen_treatment mixed
_refine_ls_matrix_type full
_refine_ls_number_parameters 494
_refine_ls_number_reflns 5762
_refine_ls_number_restraints 25
_refine_ls_restrained_S_all 1.059
_refine_ls_R_factor_all 0.0335
_refine_ls_R_factor_gt 0.0304
_refine_ls_shift/su_max 0.003
_refine_ls_shift/su_mean 0
_refine_ls_structure_factor_coef Fsqd
_refine_ls_weighting_details 'calc w=1/[\s^2^(Fo^2^)+(0.0401P)^2^+5.9442P] where P=(Fo^2^+2Fc^2^)/3'
_refine_ls_weighting_scheme calc
_refine_ls_wR_factor_gt 0.0749
_refine_ls_wR_factor_ref 0.0778
_reflns_number_gt 5278
_reflns_number_total 5762
_reflns_threshold_expression >2\s(I)
_cod_data_source_file c3dt52687a.txt
_cod_data_source_block tb_cb_k
_cod_original_cell_volume 3254.00(8)
_cod_original_sg_symbol_H-M 'P 21/c'
_cod_database_code 7029350
_publcif_datablock.id {19281517-e351-45a9-9349-c1bb0b52dca7}

loop_
_symmetry_equiv_pos_as_xyz
'x, y, z'
'-x, y+1/2, -z+1/2'
'-x, -y, -z'
'x, -y-1/2, z-1/2'

loop_
_atom_site_label
_atom_site_type_symbol
_atom_site_fract_x
_atom_site_fract_y
_atom_site_fract_z
_atom_site_U_iso_or_equiv
_atom_site_adp_type
_atom_site_occupancy
_atom_site_symmetry_multiplicity
_atom_site_calc_flag
_atom_site_refinement_flags
O20 O 0.023(3) -0.0173(17) 0.051(2) 0.314(15) Uiso 0.5 1 d P
H7A H 0.266(4) 0.129(2) 0.044(3) 0.09 Uiso 1 1 d D
H7B H 0.196(4) 0.1824(19) 0.031(3) 0.060(16) Uiso 1 1 d D
H8A H 0.119(5) 0.2810(18) 0.132(4) 0.09 Uiso 1 1 d D
H8B H 0.059(3) 0.227(3) 0.135(4) 0.079(19) Uiso 1 1 d D
H9A H 0.301(7) 0.252(2) 0.408(3) 0.12(3) Uiso 1 1 d D
H9B H 0.246(5) 0.293(3) 0.340(5) 0.11(3) Uiso 1 1 d D
H10A H 0.459(4) 0.175(2) 0.442(2) 0.08(2) Uiso 1 1 d D
H10B H 0.509(3) 0.135(2) 0.399(4) 0.064(17) Uiso 1 1 d D
H11A H 0.550(3) 0.155(2) 0.264(3) 0.062(16) Uiso 1 1 d D
H11B H 0.519(6) 0.202(3) 0.199(4) 0.10(2) Uiso 1 1 d D
H12A H 0.384(5) 0.284(3) 0.137(4) 0.09 Uiso 1 1 d D
H12B H 0.303(5) 0.319(2) 0.156(5) 0.11(3) Uiso 1 1 d D
H13C H 0.372(5) 0.4893(12) 0.113(5) 0.09 Uiso 1 1 d D
H13D H 0.332(3) 0.426(2) 0.101(5) 0.09 Uiso 1 1 d D
H14A H 0.113(5) 0.280(2) -0.033(4) 0.09 Uiso 1 1 d D
H14B H 0.050(2) 0.238(3) -0.100(4) 0.09 Uiso 1 1 d D
Tb1 Tb 0.301533(14) 0.181456(8) 0.236909(12) 0.02711(7) Uani 1 1 d D
O1 O 0.1546(2) 0.12880(12) 0.27970(19) 0.0344(6) Uani 1 1 d .
O2 O 0.3439(2) 0.06445(12) 0.22675(18) 0.0335(6) Uani 1 1 d .
O3 O 0.3528(2) 0.07055(13) -0.0154(2) 0.0386(6) Uani 1 1 d .
O4 O -0.1050(3) -0.13728(14) 0.2025(2) 0.0481(7) Uani 1 1 d .
O5 O 0.1240(2) -0.21588(14) 0.1647(2) 0.0449(7) Uani 1 1 d .
O6 O 0.0979(3) -0.20285(15) -0.0793(2) 0.0468(7) Uani 1 1 d .
O7 O 0.2358(3) 0.15448(16) 0.0707(2) 0.0503(8) Uani 1 1 d D
O8 O 0.1248(3) 0.24487(14) 0.1621(2) 0.0446(7) Uani 1 1 d D
O9 O 0.2987(3) 0.26450(19) 0.3541(3) 0.0593(9) Uani 1 1 d D
O10 O 0.4463(3) 0.14931(16) 0.3965(2) 0.0430(7) Uani 1 1 d D
O11 O 0.4926(3) 0.17767(18) 0.2308(3) 0.0568(9) Uani 1 1 d D
O12 O 0.3475(3) 0.28707(16) 0.1726(3) 0.0509(8) Uani 1 1 d D
N1 N 0.1606(3) 0.02545(15) 0.3541(2) 0.0293(6) Uani 1 1 d .
N2 N 0.3178(3) -0.02564(14) 0.3164(2) 0.0289(6) Uani 1 1 d .
N3 N 0.3751(2) -0.04647(14) 0.1940(2) 0.0279(6) Uani 1 1 d .
N4 N 0.3768(3) -0.04181(14) 0.0311(2) 0.0313(6) Uani 1 1 d .
N5 N -0.2909(3) 0.01710(15) 0.1272(2) 0.0322(7) Uani 1 1 d .
N6 N -0.1164(3) -0.02874(15) 0.2559(2) 0.0316(7) Uani 1 1 d .
N7 N 0.0567(3) -0.08299(15) 0.3165(2) 0.0336(7) Uani 1 1 d .
N8 N 0.2170(3) -0.13526(16) 0.2830(2) 0.0330(7) Uani 1 1 d .
N9 N 0.2956(3) -0.16183(15) 0.1751(2) 0.0322(7) Uani 1 1 d .
N10 N 0.2778(3) -0.15197(15) 0.0053(2) 0.0326(7) Uani 1 1 d .
N11 N -0.1788(3) 0.12387(15) 0.1512(2) 0.0321(7) Uani 1 1 d .
N12 N -0.0113(3) 0.07911(15) 0.2898(2) 0.0298(6) Uani 1 1 d .
C1 C 0.2863(3) 0.01344(18) 0.3862(2) 0.0301(7) Uani 1 1 d .
H1A H 0.3137 -0.0106 0.4485 0.036 Uiso 1 1 calc R
H1B H 0.3273 0.0568 0.3971 0.036 Uiso 1 1 calc R
C2 C 0.3447(3) 0.00282(17) 0.2443(2) 0.0258(7) Uani 1 1 d .
C3 C 0.4422(3) -0.03124(19) 0.1346(3) 0.0316(8) Uani 1 1 d .
H3A H 0.4679 0.0158 0.1453 0.038 Uiso 1 1 calc R
H3B H 0.513 -0.0595 0.1561 0.038 Uiso 1 1 calc R
C4 C 0.3396(3) 0.01040(18) -0.0348(3) 0.0300(8) Uani 1 1 d .
C5 C -0.0940(3) 0.13435(18) 0.2519(3) 0.0326(8) Uani 1 1 d .
H5A H -0.0495 0.1757 0.2544 0.039 Uiso 1 1 calc R
H5B H -0.1376 0.1407 0.2941 0.039 Uiso 1 1 calc R
C6 C 0.1058(3) 0.08159(18) 0.3057(2) 0.0291(7) Uani 1 1 d .
C7 C -0.0407(3) 0.01728(18) 0.3302(3) 0.0296(7) Uani 1 1 d .
H7 H -0.0726 0.0272 0.3805 0.036 Uiso 1 1 calc R
C8 C 0.0792(3) -0.02107(18) 0.3734(3) 0.0297(7) Uani 1 1 d .
H8 H 0.1033 -0.0301 0.4439 0.036 Uiso 1 1 calc R
C9 C 0.3286(3) -0.09872(17) 0.3183(3) 0.0295(7) Uani 1 1 d .
H9 H 0.3824 -0.1151 0.3831 0.035 Uiso 1 1 calc R
C10 C 0.3784(3) -0.11313(17) 0.2384(3) 0.0289(7) Uani 1 1 d .
H10 H 0.4595 -0.1314 0.2669 0.035 Uiso 1 1 calc R
C11 C 0.3596(3) -0.10804(17) -0.0156(3) 0.0298(7) Uani 1 1 d .
H11 H 0.4357 -0.1308 -0.0029 0.036 Uiso 1 1 calc R
C12 C 0.2934(3) -0.09089(18) -0.1266(3) 0.0287(7) Uani 1 1 d .
H12 H 0.3359 -0.1087 -0.1661 0.034 Uiso 1 1 calc R
C13 C 0.1391(3) -0.13935(19) 0.3362(3) 0.0353(8) Uani 1 1 d .
H13A H 0.1873 -0.1408 0.4062 0.042 Uiso 1 1 calc R
H13B H 0.0941 -0.1814 0.3187 0.042 Uiso 1 1 calc R
C14 C 0.2029(3) -0.17503(17) 0.2030(3) 0.0308(8) Uani 1 1 d .
C15 C 0.3102(3) -0.19443(19) 0.0926(3) 0.0336(8) Uani 1 1 d .
H15A H 0.2617 -0.2352 0.0759 0.04 Uiso 1 1 calc R
H15B H 0.3927 -0.2082 0.1124 0.04 Uiso 1 1 calc R
C16 C 0.1766(3) -0.16305(19) -0.0755(3) 0.0324(8) Uani 1 1 d .
C17 C -0.2437(3) -0.0239(2) 0.2154(3) 0.0342(8) Uani 1 1 d .
H17A H -0.2693 -0.0046 0.2646 0.041 Uiso 1 1 calc R
H17B H -0.277 -0.0692 0.2003 0.041 Uiso 1 1 calc R
C18 C -0.0598(3) -0.08798(18) 0.2528(3) 0.0323(8) Uani 1 1 d .
O13 O 0.3969(4) 0.4484(3) 0.1214(4) 0.0889(13) Uani 1 1 d D
O14 O 0.1180(3) 0.24707(16) -0.0659(2) 0.0495(7) Uani 1 1 d D
Cl1 Cl 0.53144(11) 0.25507(5) 0.07032(8) 0.0475(3) Uani 1 1 d .
Cl2 Cl 0.31265(11) 0.59970(7) 0.10983(9) 0.0603(3) Uani 1 1 d .
Cl3 Cl 0.13410(11) 0.38402(5) 0.05117(8) 0.0532(3) Uani 1 1 d .

loop_
_atom_site_aniso_label
_atom_site_aniso_U_11
_atom_site_aniso_U_22
_atom_site_aniso_U_33
_atom_site_aniso_U_23
_atom_site_aniso_U_13
_atom_site_aniso_U_12
Tb1 0.02909(11) 0.02211(11) 0.03040(11) -0.00034(6) 0.01178(8) -0.00170(6)
O1 0.0370(14) 0.0275(13) 0.0434(15) 0.0014(11) 0.0207(12) -0.0051(11)
O2 0.0460(15) 0.0219(13) 0.0338(14) 0.0012(10) 0.0168(12) 0.0005(11)
O3 0.0475(16) 0.0267(14) 0.0445(15) -0.0023(11) 0.0210(13) -0.0044(11)
O4 0.0429(16) 0.0347(15) 0.0632(19) -0.0149(14) 0.0167(15) -0.0090(12)
O5 0.0398(15) 0.0383(16) 0.0553(18) -0.0070(13) 0.0168(14) -0.0121(13)
O6 0.0403(16) 0.0452(16) 0.0470(17) 0.0065(13) 0.0082(13) -0.0137(13)
O7 0.067(2) 0.0426(18) 0.0329(15) 0.0016(13) 0.0104(15) 0.0196(15)
O8 0.0330(15) 0.0298(15) 0.068(2) 0.0082(14) 0.0163(15) -0.0010(12)
O9 0.064(2) 0.058(2) 0.052(2) -0.0196(17) 0.0182(17) 0.0153(18)
O10 0.0437(17) 0.0467(18) 0.0343(15) -0.0067(13) 0.0103(13) -0.0004(14)
O11 0.0402(18) 0.074(2) 0.064(2) 0.0429(18) 0.0290(17) 0.0160(16)
O12 0.0473(18) 0.0340(17) 0.075(2) 0.0111(16) 0.0274(16) -0.0012(14)
N1 0.0322(15) 0.0263(15) 0.0299(15) -0.0021(12) 0.0126(13) -0.0050(12)
N2 0.0323(15) 0.0239(14) 0.0298(15) 0.0027(12) 0.0114(13) 0.0014(12)
N3 0.0293(15) 0.0220(14) 0.0338(16) 0.0032(12) 0.0138(13) 0.0016(11)
N4 0.0366(16) 0.0237(15) 0.0342(16) -0.0022(12) 0.0143(13) -0.0003(12)
N5 0.0369(17) 0.0258(15) 0.0340(16) -0.0002(12) 0.0138(14) -0.0046(13)
N6 0.0312(16) 0.0307(16) 0.0339(16) -0.0022(13) 0.0137(13) -0.0055(13)
N7 0.0349(16) 0.0249(15) 0.0425(18) -0.0024(13) 0.0166(14) -0.0024(13)
N8 0.0320(16) 0.0293(16) 0.0390(17) 0.0008(13) 0.0149(14) -0.0032(13)
N9 0.0321(16) 0.0260(15) 0.0371(17) -0.0025(13) 0.0120(14) -0.0041(13)
N10 0.0324(16) 0.0277(16) 0.0357(17) 0.0014(13) 0.0110(14) -0.0026(13)
N11 0.0315(16) 0.0290(16) 0.0343(17) -0.0008(13) 0.0112(13) -0.0059(13)
N12 0.0327(16) 0.0270(15) 0.0306(15) -0.0005(12) 0.0132(13) -0.0025(12)
C1 0.0307(18) 0.0327(19) 0.0228(17) -0.0011(14) 0.0060(14) -0.0042(15)
C2 0.0214(16) 0.0254(18) 0.0246(17) -0.0002(13) 0.0021(13) -0.0001(13)
C3 0.0266(17) 0.0320(19) 0.0358(19) -0.0014(15) 0.0117(15) -0.0050(14)
C4 0.0282(17) 0.0270(19) 0.041(2) 0.0010(15) 0.0206(16) -0.0014(14)
C5 0.0364(19) 0.0276(18) 0.0321(19) -0.0062(15) 0.0113(16) 0.0000(15)
C6 0.038(2) 0.0280(18) 0.0236(17) -0.0046(14) 0.0149(15) -0.0025(15)
C7 0.0362(19) 0.0294(18) 0.0274(18) -0.0022(14) 0.0167(15) -0.0035(15)
C8 0.0372(19) 0.0307(18) 0.0233(17) 0.0020(14) 0.0139(15) -0.0031(15)
C9 0.0270(17) 0.0248(17) 0.0314(18) 0.0043(14) 0.0054(15) 0.0021(14)
C10 0.0233(16) 0.0237(17) 0.0352(19) 0.0041(14) 0.0062(15) 0.0012(13)
C11 0.0272(17) 0.0248(17) 0.039(2) -0.0031(15) 0.0150(16) 0.0014(14)
C12 0.0273(17) 0.0284(18) 0.0343(19) -0.0029(15) 0.0164(15) 0.0003(14)
C13 0.041(2) 0.0265(18) 0.040(2) 0.0087(15) 0.0178(17) 0.0002(16)
C14 0.0281(19) 0.0232(18) 0.037(2) 0.0048(14) 0.0079(16) 0.0025(14)
C15 0.034(2) 0.0256(18) 0.039(2) 0.0006(15) 0.0113(17) 0.0002(15)
C16 0.0276(18) 0.0286(18) 0.040(2) -0.0025(16) 0.0114(16) -0.0006(15)
C17 0.0322(19) 0.037(2) 0.038(2) 0.0042(16) 0.0185(16) -0.0043(16)
C18 0.0362(19) 0.0293(19) 0.0354(19) -0.0018(15) 0.0181(16) -0.0066(15)
O13 0.068(3) 0.098(3) 0.088(3) 0.027(3) 0.016(2) 0.020(2)
O14 0.0524(18) 0.0407(17) 0.0498(19) -0.0036(14) 0.0135(15) -0.0004(14)
Cl1 0.0739(7) 0.0325(5) 0.0437(6) 0.0066(4) 0.0311(5) 0.0022(5)
Cl2 0.0594(7) 0.0730(8) 0.0472(6) -0.0148(6) 0.0191(5) -0.0289(6)
Cl3 0.0747(8) 0.0385(6) 0.0478(6) 0.0038(5) 0.0253(6) 0.0103(5)

loop_
_atom_type_symbol
_atom_type_description
_atom_type_scat_dispersion_real
_atom_type_scat_dispersion_imag
_atom_type_scat_source
C C 0.0033 0.0016 'International Tables Vol C Tables 4.2.6.8 and 6.1.1.4'
H H 0 0 'International Tables Vol C Tables 4.2.6.8 and 6.1.1.4'
N N 0.0061 0.0033 'International Tables Vol C Tables 4.2.6.8 and 6.1.1.4'
O O 0.0106 0.006 'International Tables Vol C Tables 4.2.6.8 and 6.1.1.4'
Cl Cl 0.1484 0.1585 'International Tables Vol C Tables 4.2.6.8 and 6.1.1.4'
Tb Tb -0.1723 4.1537 'International Tables Vol C Tables 4.2.6.8 and 6.1.1.4'

loop_
_exptl_crystal_face_index_h
_exptl_crystal_face_index_k
_exptl_crystal_face_index_l
_exptl_crystal_face_perp_dist
17 -1 -13 0.1356
-17 1 13 0.1361
-1 -15 17 0.1011
-6 15 -11 0.0969
-2 23 11 0.119
-3 -15 -15 0.084
14 -11 0 0.1544

loop_
_geom_angle_atom_site_label_1
_geom_angle_atom_site_label_2
_geom_angle_atom_site_label_3
_geom_angle
_geom_angle_site_symmetry_1
_geom_angle_site_symmetry_3
O7 Tb1 O1 101.16(11) . .
O7 Tb1 O8 75.44(11) . .
O1 Tb1 O8 73.02(9) . .
O7 Tb1 O11 84.01(13) . .
O1 Tb1 O11 148.99(10) . .
O8 Tb1 O11 137.04(10) . .
O7 Tb1 O2 72.97(10) . .
O1 Tb1 O2 78.22(9) . .
O8 Tb1 O2 131.59(10) . .
O11 Tb1 O2 74.13(11) . .
O7 Tb1 O9 145.37(12) . .
O1 Tb1 O9 83.28(12) . .
O8 Tb1 O9 73.13(13) . .
O11 Tb1 O9 109.81(14) . .
O2 Tb1 O9 140.62(12) . .
O7 Tb1 O10 142.21(11) . .
O1 Tb1 O10 88.17(10) . .
O8 Tb1 O10 141.61(11) . .
O11 Tb1 O10 70.75(11) . .
O2 Tb1 O10 73.32(10) . .
O9 Tb1 O10 71.62(12) . .
O7 Tb1 O12 79.78(12) . .
O1 Tb1 O12 142.36(10) . .
O8 Tb1 O12 70.87(10) . .
O11 Tb1 O12 68.58(11) . .
O2 Tb1 O12 135.54(10) . .
O9 Tb1 O12 76.52(13) . .
O10 Tb1 O12 114.28(11) . .
C6 O1 Tb1 156.4(2) . .
C2 O2 Tb1 156.8(2) . .
Tb1 O7 H7A 129(3) . .
Tb1 O7 H7B 118(3) . .
H7A O7 H7B 109(4) . .
Tb1 O8 H8A 126(4) . .
Tb1 O8 H8B 123(4) . .
H8A O8 H8B 103(4) . .
Tb1 O9 H9A 119(3) . .
Tb1 O9 H9B 121(5) . .
H9A O9 H9B 100(4) . .
Tb1 O10 H10A 118(3) . .
Tb1 O10 H10B 117(4) . .
H10A O10 H10B 109(4) . .
Tb1 O11 H11A 128(4) . .
Tb1 O11 H11B 128(5) . .
H11A O11 H11B 103(6) . .
Tb1 O12 H12A 117(5) . .
Tb1 O12 H12B 124(5) . .
H12A O12 H12B 110(7) . .
C6 N1 C1 123.9(3) . .
C6 N1 C8 112.6(3) . .
C1 N1 C8 123.5(3) . .
C2 N2 C9 112.4(3) . .
C2 N2 C1 123.3(3) . .
C9 N2 C1 124.2(3) . .
C2 N3 C3 121.4(3) . .
C2 N3 C10 111.4(3) . .
C3 N3 C10 122.4(3) . .
C4 N4 C3 122.8(3) . .
C4 N4 C11 113.0(3) . .
C3 N4 C11 123.6(3) . .
C4 N5 C17 122.8(3) 3 .
C4 N5 C12 112.9(3) 3 3
C17 N5 C12 124.3(3) . 3
C18 N6 C17 121.5(3) . .
C18 N6 C7 112.2(3) . .
C17 N6 C7 123.0(3) . .
C18 N7 C8 111.9(3) . .
C18 N7 C13 122.5(3) . .
C8 N7 C13 124.7(3) . .
C14 N8 C9 112.5(3) . .
C14 N8 C13 123.0(3) . .
C9 N8 C13 123.7(3) . .
C14 N9 C10 112.6(3) . .
C14 N9 C15 123.5(3) . .
C10 N9 C15 123.9(3) . .
C16 N10 C11 112.2(3) . .
C16 N10 C15 121.7(3) . .
C11 N10 C15 124.1(3) . .
C16 N11 C12 111.7(3) 3 3
C16 N11 C5 121.4(3) 3 .
C12 N11 C5 123.5(3) 3 .
C6 N12 C5 124.9(3) . .
C6 N12 C7 111.5(3) . .
C5 N12 C7 122.9(3) . .
N1 C1 N2 113.2(3) . .
N1 C1 H1A 108.9 . .
N2 C1 H1A 108.9 . .
N1 C1 H1B 108.9 . .
N2 C1 H1B 108.9 . .
H1A C1 H1B 107.7 . .
O2 C2 N2 125.9(3) . .
O2 C2 N3 124.6(3) . .
N2 C2 N3 109.5(3) . .
N4 C3 N3 113.7(3) . .
N4 C3 H3A 108.8 . .
N3 C3 H3A 108.8 . .
N4 C3 H3B 108.8 . .
N3 C3 H3B 108.8 . .
H3A C3 H3B 107.7 . .
O3 C4 N4 126.1(3) . .
O3 C4 N5 126.0(3) . 3
N4 C4 N5 107.9(3) . 3
N12 C5 N11 113.7(3) . .
N12 C5 H5A 108.8 . .
N11 C5 H5A 108.8 . .
N12 C5 H5B 108.8 . .
N11 C5 H5B 108.8 . .
H5A C5 H5B 107.7 . .
O1 C6 N1 125.5(3) . .
O1 C6 N12 124.9(3) . .
N1 C6 N12 109.7(3) . .
N6 C7 N12 113.5(3) . .
N6 C7 C8 103.3(3) . .
N12 C7 C8 103.5(3) . .
N6 C7 H7 112 . .
N12 C7 H7 112 . .
C8 C7 H7 112 . .
N7 C8 N1 114.2(3) . .
N7 C8 C7 103.7(3) . .
N1 C8 C7 102.6(3) . .
N7 C8 H8 111.9 . .
N1 C8 H8 111.9 . .
C7 C8 H8 111.9 . .
N2 C9 N8 115.0(3) . .
N2 C9 C10 103.2(3) . .
N8 C9 C10 103.0(3) . .
N2 C9 H9 111.6 . .
N8 C9 H9 111.6 . .
C10 C9 H9 111.6 . .
N9 C10 N3 114.6(3) . .
N9 C10 C9 103.5(3) . .
N3 C10 C9 103.0(3) . .
N9 C10 H10 111.7 . .
N3 C10 H10 111.7 . .
C9 C10 H10 111.7 . .
N10 C11 N4 115.0(3) . .
N10 C11 C12 103.6(3) . .
N4 C11 C12 103.0(3) . .
N10 C11 H11 111.5 . .
N4 C11 H11 111.5 . .
C12 C11 H11 111.5 . .
N11 C12 N5 115.4(3) 3 3
N11 C12 C11 102.8(3) 3 .
N5 C12 C11 103.0(3) 3 .
N11 C12 H12 111.6 3 .
N5 C12 H12 111.6 3 .
C11 C12 H12 111.6 . .
N8 C13 N7 113.4(3) . .
N8 C13 H13A 108.9 . .
N7 C13 H13A 108.9 . .
N8 C13 H13B 108.9 . .
N7 C13 H13B 108.9 . .
H13A C13 H13B 107.7 . .
O5 C14 N9 125.8(4) . .
O5 C14 N8 126.4(4) . .
N9 C14 N8 107.9(3) . .
N9 C15 N10 114.1(3) . .
N9 C15 H15A 108.7 . .
N10 C15 H15A 108.7 . .
N9 C15 H15B 108.7 . .
N10 C15 H15B 108.7 . .
H15A C15 H15B 107.6 . .
O6 C16 N10 124.9(4) . .
O6 C16 N11 126.0(3) . 3
N10 C16 N11 109.1(3) . 3
N6 C17 N5 113.7(3) . .
N6 C17 H17A 108.8 . .
N5 C17 H17A 108.8 . .
N6 C17 H17B 108.8 . .
N5 C17 H17B 108.8 . .
H17A C17 H17B 107.7 . .
O4 C18 N6 125.9(4) . .
O4 C18 N7 125.5(4) . .
N6 C18 N7 108.6(3) . .
H13C O13 H13D 102(4) . .
H14A O14 H14B 105(4) . .

loop_
_geom_bond_atom_site_label_1
_geom_bond_atom_site_label_2
_geom_bond_distance
_geom_bond_site_symmetry_2
O20 O20 1.54(5) 3
Tb1 O7 2.324(3) .
Tb1 O1 2.354(2) .
Tb1 O8 2.359(3) .
Tb1 O11 2.364(3) .
Tb1 O2 2.377(2) .
Tb1 O9 2.387(3) .
Tb1 O10 2.414(3) .
Tb1 O12 2.438(3) .
O1 C6 1.241(4) .
O2 C2 1.239(4) .
O3 C4 1.214(4) .
O4 C18 1.216(4) .
O5 C14 1.212(4) .
O6 C16 1.222(5) .
O7 H7A 0.809(18) .
O7 H7B 0.812(19) .
O8 H8A 0.826(19) .
O8 H8B 0.817(19) .
O9 H9A 0.819(19) .
O9 H9B 0.82(2) .
O10 H10A 0.801(19) .
O10 H10B 0.808(19) .
O11 H11A 0.82(2) .
O11 H11B 0.82(2) .
O12 H12A 0.81(2) .
O12 H12B 0.81(2) .
N1 C6 1.344(5) .
N1 C1 1.435(5) .
N1 C8 1.455(4) .
N2 C2 1.349(4) .
N2 C9 1.444(4) .
N2 C1 1.448(4) .
N3 C2 1.356(4) .
N3 C3 1.441(4) .
N3 C10 1.460(4) .
N4 C4 1.365(5) .
N4 C3 1.436(5) .
N4 C11 1.451(4) .
N5 C4 1.368(5) 3
N5 C17 1.445(5) .
N5 C12 1.453(4) 3
N6 C18 1.364(5) .
N6 C17 1.432(5) .
N6 C7 1.446(4) .
N7 C18 1.368(5) .
N7 C8 1.444(5) .
N7 C13 1.448(5) .
N8 C14 1.370(5) .
N8 C9 1.444(4) .
N8 C13 1.447(5) .
N9 C14 1.366(5) .
N9 C10 1.442(4) .
N9 C15 1.444(5) .
N10 C16 1.359(5) .
N10 C11 1.439(5) .
N10 C15 1.455(5) .
N11 C16 1.364(5) 3
N11 C12 1.452(4) 3
N11 C5 1.458(5) .
N12 C6 1.353(5) .
N12 C5 1.439(5) .
N12 C7 1.459(4) .
C1 H1A 0.97 .
C1 H1B 0.97 .
C3 H3A 0.97 .
C3 H3B 0.97 .
C4 N5 1.368(5) 3
C5 H5A 0.97 .
C5 H5B 0.97 .
C7 C8 1.545(5) .
C7 H7 0.98 .
C8 H8 0.98 .
C9 C10 1.544(5) .
C9 H9 0.98 .
C10 H10 0.98 .
C11 C12 1.555(5) .
C11 H11 0.98 .
C12 N11 1.452(4) 3
C12 N5 1.453(4) 3
C12 H12 0.98 .
C13 H13A 0.97 .
C13 H13B 0.97 .
C15 H15A 0.97 .
C15 H15B 0.97 .
C16 N11 1.364(5) 3
C17 H17A 0.97 .
C17 H17B 0.97 .
O13 H13C 0.85(2) .
O13 H13D 0.85(2) .
O14 H14A 0.820(19) .
O14 H14B 0.810(19) .

loop_
_geom_hbond_atom_site_label_D
_geom_hbond_atom_site_label_H
_geom_hbond_atom_site_label_A
_geom_hbond_distance_DH
_geom_hbond_distance_HA
_geom_hbond_distance_DA
_geom_hbond_angle_DHA
_geom_hbond_site_symmetry_A
O7 H7B O14 0.812(19) 1.87(2) 2.682(4) 173(5) .
O8 H8A Cl3 0.826(19) 2.40(2) 3.213(3) 171(5) .
O8 H8B O6 0.817(19) 1.83(2) 2.640(4) 170(6) 3
O9 H9B O4 0.82(2) 2.09(2) 2.910(5) 177(7) 2
O10 H10B Cl2 0.808(19) 2.32(2) 3.128(3) 174(5) 2_645
O11 H11A Cl2 0.82(2) 2.24(2) 3.031(3) 163(5) 2_645
O11 H11B Cl1 0.82(2) 2.22(3) 2.998(3) 159(7) .
O12 H12A Cl1 0.81(2) 2.42(3) 3.206(4) 163(6) .
O12 H12B Cl3 0.81(2) 2.40(4) 3.162(4) 156(7) .
O13 H13C Cl2 0.85(2) 2.28(2) 3.132(5) 174(6) .
O13 H13D Cl3 0.85(2) 2.38(3) 3.218(5) 168(6) .
O14 H14A Cl3 0.820(19) 2.36(2) 3.164(3) 167(6) .
O14 H14B O5 0.810(19) 2.00(2) 2.803(4) 170(6) 3

loop_
_geom_torsion_atom_site_label_1
_geom_torsion_atom_site_label_2
_geom_torsion_atom_site_label_3
_geom_torsion_atom_site_label_4
_geom_torsion
_geom_torsion_site_symmetry_1
_geom_torsion_site_symmetry_4
O7 Tb1 O1 C6 85.0(6) . .
O8 Tb1 O1 C6 155.8(6) . .
O11 Tb1 O1 C6 -12.0(7) . .
O2 Tb1 O1 C6 15.2(6) . .
O9 Tb1 O1 C6 -129.8(6) . .
O10 Tb1 O1 C6 -58.1(6) . .
O12 Tb1 O1 C6 172.7(6) . .
O7 Tb1 O2 C2 -129.1(6) . .
O1 Tb1 O2 C2 -23.4(6) . .
O8 Tb1 O2 C2 -77.7(6) . .
O11 Tb1 O2 C2 142.4(6) . .
O9 Tb1 O2 C2 40.3(7) . .
O10 Tb1 O2 C2 68.2(6) . .
O12 Tb1 O2 C2 176.1(6) . .
C6 N1 C1 N2 -94.0(4) . .
C8 N1 C1 N2 88.0(4) . .
C2 N2 C1 N1 90.6(4) . .
C9 N2 C1 N1 -92.0(4) . .
Tb1 O2 C2 N2 -13.0(8) . .
Tb1 O2 C2 N3 168.1(4) . .
C9 N2 C2 O2 -179.3(3) . .
C1 N2 C2 O2 -1.6(5) . .
C9 N2 C2 N3 -0.3(4) . .
C1 N2 C2 N3 177.4(3) . .
C3 N3 C2 O2 18.5(5) . .
C10 N3 C2 O2 174.5(3) . .
C3 N3 C2 N2 -160.5(3) . .
C10 N3 C2 N2 -4.6(4) . .
C4 N4 C3 N3 109.9(4) . .
C11 N4 C3 N3 -80.0(4) . .
C2 N3 C3 N4 -113.9(4) . .
C10 N3 C3 N4 92.8(4) . .
C3 N4 C4 O3 -2.6(5) . .
C11 N4 C4 O3 -173.6(3) . .
C3 N4 C4 N5 174.1(3) . 3
C11 N4 C4 N5 3.0(4) . 3
C6 N12 C5 N11 108.4(4) . .
C7 N12 C5 N11 -81.8(4) . .
C16 N11 C5 N12 -112.8(4) 3 .
C12 N11 C5 N12 89.8(4) 3 .
Tb1 O1 C6 N1 22.4(8) . .
Tb1 O1 C6 N12 -157.9(4) . .
C1 N1 C6 O1 2.5(5) . .
C8 N1 C6 O1 -179.3(3) . .
C1 N1 C6 N12 -177.3(3) . .
C8 N1 C6 N12 0.9(4) . .
C5 N12 C6 O1 -8.5(5) . .
C7 N12 C6 O1 -179.4(3) . .
C5 N12 C6 N1 171.3(3) . .
C7 N12 C6 N1 0.4(4) . .
C18 N6 C7 N12 113.8(3) . .
C17 N6 C7 N12 -86.5(4) . .
C18 N6 C7 C8 2.4(4) . .
C17 N6 C7 C8 162.1(3) . .
C6 N12 C7 N6 -112.7(3) . .
C5 N12 C7 N6 76.3(4) . .
C6 N12 C7 C8 -1.4(4) . .
C5 N12 C7 C8 -172.5(3) . .
C18 N7 C8 N1 -115.3(3) . .
C13 N7 C8 N1 75.9(4) . .
C18 N7 C8 C7 -4.5(4) . .
C13 N7 C8 C7 -173.3(3) . .
C6 N1 C8 N7 109.8(3) . .
C1 N1 C8 N7 -72.1(4) . .
C6 N1 C8 C7 -1.7(4) . .
C1 N1 C8 C7 176.5(3) . .
N6 C7 C8 N7 1.2(3) . .
N12 C7 C8 N7 -117.3(3) . .
N6 C7 C8 N1 120.3(3) . .
N12 C7 C8 N1 1.8(3) . .
C2 N2 C9 N8 -106.9(3) . .
C1 N2 C9 N8 75.5(4) . .
C2 N2 C9 C10 4.6(4) . .
C1 N2 C9 C10 -173.1(3) . .
C14 N8 C9 N2 119.4(3) . .
C13 N8 C9 N2 -71.2(4) . .
C14 N8 C9 C10 7.9(4) . .
C13 N8 C9 C10 177.3(3) . .
C14 N9 C10 N3 -108.3(3) . .
C15 N9 C10 N3 73.1(4) . .
C14 N9 C10 C9 3.1(4) . .
C15 N9 C10 C9 -175.4(3) . .
C2 N3 C10 N9 118.8(3) . .
C3 N3 C10 N9 -85.5(4) . .
C2 N3 C10 C9 7.1(4) . .
C3 N3 C10 C9 162.8(3) . .
N2 C9 C10 N9 -126.3(3) . .
N8 C9 C10 N9 -6.3(3) . .
N2 C9 C10 N3 -6.7(3) . .
N8 C9 C10 N3 113.4(3) . .
C16 N10 C11 N4 112.1(3) . .
C15 N10 C11 N4 -83.8(4) . .
C16 N10 C11 C12 0.5(4) . .
C15 N10 C11 C12 164.5(3) . .
C4 N4 C11 N10 -116.5(3) . .
C3 N4 C11 N10 72.5(4) . .
C4 N4 C11 C12 -4.5(4) . .
C3 N4 C11 C12 -175.5(3) . .
N10 C11 C12 N11 4.1(3) . 3
N4 C11 C12 N11 -116.1(3) . 3
N10 C11 C12 N5 124.3(3) . 3
N4 C11 C12 N5 4.2(3) . 3
C14 N8 C13 N7 -105.3(4) . .
C9 N8 C13 N7 86.4(4) . .
C18 N7 C13 N8 100.5(4) . .
C8 N7 C13 N8 -91.8(4) . .
C10 N9 C14 O5 -176.9(3) . .
C15 N9 C14 O5 1.7(6) . .
C10 N9 C14 N8 1.6(4) . .
C15 N9 C14 N8 -179.8(3) . .
C9 N8 C14 O5 172.2(3) . .
C13 N8 C14 O5 2.7(6) . .
C9 N8 C14 N9 -6.3(4) . .
C13 N8 C14 N9 -175.7(3) . .
C14 N9 C15 N10 103.4(4) . .
C10 N9 C15 N10 -78.2(4) . .
C16 N10 C15 N9 -107.1(4) . .
C11 N10 C15 N9 90.3(4) . .
C11 N10 C16 O6 173.5(4) . .
C15 N10 C16 O6 9.0(6) . .
C11 N10 C16 N11 -5.2(4) . 3
C15 N10 C16 N11 -169.7(3) . 3
C18 N6 C17 N5 -110.1(4) . .
C7 N6 C17 N5 92.1(4) . .
C4 N5 C17 N6 101.5(4) 3 .
C12 N5 C17 N6 -79.3(4) 3 .
C17 N6 C18 O4 14.3(6) . .
C7 N6 C18 O4 174.3(4) . .
C17 N6 C18 N7 -165.3(3) . .
C7 N6 C18 N7 -5.3(4) . .
C8 N7 C18 O4 -173.4(4) . .
C13 N7 C18 O4 -4.3(6) . .
C8 N7 C18 N6 6.2(4) . .
C13 N7 C18 N6 175.3(3) . .
